data_7034524
loop_
_publ_author_name
'Wu, Wen-Ya'
'Zhang, Rui-Feng'
'Zhang, Xue-Jing'
'Cheng, Peng'

_publ_section_title
;
 Two novel 3d-4f heterometallic coordination polymers with infinite
 [Ln4(OH)4]n(8n+) chains involving in situ decarboxylation.
;
_journal_issue 16
_journal_name_full 'Dalton transactions (Cambridge, England : 2003)'
_journal_page_first 7144
_journal_page_last 7147
_journal_paper_doi 10.1039/c5dt00586h
_journal_volume 44
_journal_year 2015
_chemical_formula_moiety 'C82 H58 Co Dy4 N8 O28'
_chemical_formula_sum 'C82 H58 Co Dy4 N8 O28'
_chemical_formula_weight 2312.29
_chemical_name_systematic
; 
 ? 
;
_space_group_IT_number 2
_symmetry_cell_setting triclinic
_symmetry_space_group_name_Hall '-P 1'
_symmetry_space_group_name_H-M 'P -1'
_atom_sites_solution_hydrogens geom
_atom_sites_solution_primary direct
_atom_sites_solution_secondary difmap
_audit_creation_method SHELXL-97
_audit_update_record
;
2014-10-03 deposited with the CCDC.
2015-03-23 downloaded from the CCDC.
;
_cell_angle_alpha 109.16(3)
_cell_angle_beta 93.43(3)
_cell_angle_gamma 92.75(3)
_cell_formula_units_Z 1
_cell_length_a 7.6805(15)
_cell_length_b 13.635(3)
_cell_length_c 19.036(4)
_cell_measurement_reflns_used 16736
_cell_measurement_temperature 293(2)
_cell_measurement_theta_max 27.51
_cell_measurement_theta_min 3.00
_cell_volume 1874.9(8)
_computing_cell_refinement 'RAPID-AUTO (Rigaku 1998 <i>RAPID-AUTO</i>)'
_computing_data_collection 'RAPID-AUTO (Rigaku 1998 <i>RAPID-AUTO</i>)'
_computing_data_reduction 'CrystalClear (Rigaku/MSC, 2002)'
_computing_molecular_graphics 'SHELXTL (Sheldrick, 2008)'
_computing_publication_material SHELXL-97
_computing_structure_refinement 'SHELXL-97 (Sheldrick, 2008)'
_computing_structure_solution 'SHELXS-97 (Sheldrick, 2008)'
_diffrn_ambient_temperature 293(2)
_diffrn_measured_fraction_theta_full 0.987
_diffrn_measured_fraction_theta_max 0.987
_diffrn_measurement_device_type 'Rigaku RAXIS-RAPID'
_diffrn_measurement_method '\w scan'
_diffrn_radiation_monochromator graphite
_diffrn_radiation_source 'fine-focus sealed tube'
_diffrn_radiation_type MoK\a
_diffrn_radiation_wavelength 0.71073
_diffrn_reflns_av_R_equivalents 0.0313
_diffrn_reflns_av_sigmaI/netI 0.0414
_diffrn_reflns_limit_h_max 9
_diffrn_reflns_limit_h_min -9
_diffrn_reflns_limit_k_max 17
_diffrn_reflns_limit_k_min -17
_diffrn_reflns_limit_l_max 24
_diffrn_reflns_limit_l_min -24
_diffrn_reflns_number 18364
_diffrn_reflns_theta_full 27.48
_diffrn_reflns_theta_max 27.48
_diffrn_reflns_theta_min 3.00
_diffrn_standards_decay_% 0
_diffrn_standards_interval_count 0
_diffrn_standards_interval_time 0
_diffrn_standards_number 0
_exptl_absorpt_coefficient_mu 4.248
_exptl_absorpt_correction_T_max 0.5552
_exptl_absorpt_correction_T_min 0.2329
_exptl_absorpt_correction_type multi-scan
_exptl_absorpt_process_details 'ABSCOR (Higashi, 1995)'
_exptl_crystal_colour colorless
_exptl_crystal_density_diffrn 2.048
_exptl_crystal_density_method 'not measured'
_exptl_crystal_description block
_exptl_crystal_F_000 1121
_exptl_crystal_size_max 0.48
_exptl_crystal_size_mid 0.16
_exptl_crystal_size_min 0.16
_refine_diff_density_max 1.404
_refine_diff_density_min -1.103
_refine_diff_density_rms 0.160
_refine_ls_extinction_method none
_refine_ls_goodness_of_fit_ref 1.097
_refine_ls_hydrogen_treatment constr
_refine_ls_matrix_type full
_refine_ls_number_parameters 556
_refine_ls_number_reflns 8474
_refine_ls_number_restraints 30
_refine_ls_restrained_S_all 1.115
_refine_ls_R_factor_all 0.0358
_refine_ls_R_factor_gt 0.0299
_refine_ls_shift/su_max 0.001
_refine_ls_shift/su_mean 0.000
_refine_ls_structure_factor_coef Fsqd
_refine_ls_weighting_details 'calc w=1/[\s^2^(Fo^2^)+(0.0237P)^2^+6.9306P] where P=(Fo^2^+2Fc^2^)/3'
_refine_ls_weighting_scheme calc
_refine_ls_wR_factor_gt 0.0715
_refine_ls_wR_factor_ref 0.0770
_reflns_number_gt 7444
_reflns_number_total 8474
_reflns_threshold_expression >2sigma(I)
_cod_data_source_file c5dt00586h2.cif
_cod_data_source_block h-40
_cod_depositor_comments 'Adding full bibliography for 7034523--7034524.cif.'
_cod_original_cell_volume 1875.0(6)
_cod_database_code 7034524

loop_
_symmetry_equiv_pos_as_xyz
'x, y, z'
'-x, -y, -z'

loop_
_atom_site_label
_atom_site_type_symbol
_atom_site_fract_x
_atom_site_fract_y
_atom_site_fract_z
_atom_site_U_iso_or_equiv
_atom_site_adp_type
_atom_site_occupancy
_atom_site_symmetry_multiplicity
_atom_site_calc_flag
_atom_site_refinement_flags
C1 C 0.6552(6) 0.1148(4) 0.2299(2) 0.0214(9) Uani 1 1 d .
C2 C 0.7784(7) 0.1766(4) 0.2954(2) 0.0231(10) Uani 1 1 d .
C3 C 0.9491(7) 0.1551(4) 0.3037(3) 0.0248(10) Uani 1 1 d .
H3 H 0.9935 0.0988 0.2688 0.030 Uiso 1 1 calc R
C4 C 1.0571(7) 0.2201(4) 0.3660(3) 0.0276(11) Uani 1 1 d .
C5 C 1.2350(8) 0.2044(5) 0.3791(3) 0.0405(14) Uani 1 1 d .
H5 H 1.2866 0.1499 0.3455 0.049 Uiso 1 1 calc R
C6 C 1.3314(9) 0.2687(6) 0.4410(4) 0.0513(17) Uani 1 1 d .
H6 H 1.4484 0.2578 0.4492 0.062 Uiso 1 1 calc R
C7 C 1.2560(10) 0.3515(6) 0.4925(4) 0.0519(17) Uani 1 1 d .
H7 H 1.3235 0.3941 0.5347 0.062 Uiso 1 1 calc R
C8 C 1.0868(9) 0.3700(5) 0.4818(3) 0.0438(15) Uani 1 1 d .
H8 H 1.0386 0.4253 0.5161 0.053 Uiso 1 1 calc R
C9 C 0.9831(7) 0.3046(4) 0.4177(3) 0.0304(11) Uani 1 1 d .
C10 C 0.7173(7) 0.2642(4) 0.3497(3) 0.0308(11) Uani 1 1 d .
H10 H 0.6016 0.2787 0.3430 0.037 Uiso 1 1 calc R
C11 C 0.2394(6) -0.0747(4) 0.1853(3) 0.0222(9) Uani 1 1 d .
C12 C 0.2697(7) -0.0888(4) 0.2599(3) 0.0254(10) Uani 1 1 d .
C13 C 0.1307(8) -0.0980(4) 0.2994(3) 0.0316(12) Uani 1 1 d .
H13 H 0.0166 -0.0988 0.2798 0.038 Uiso 1 1 calc R
C14 C 0.1657(9) -0.1063(4) 0.3715(3) 0.0380(14) Uani 1 1 d .
C15 C 0.0265(11) -0.1173(5) 0.4155(4) 0.0553(18) Uani 1 1 d U
H15 H -0.0897 -0.1192 0.3980 0.066 Uiso 1 1 calc R
C16 C 0.0695(13) -0.1252(6) 0.4850(4) 0.063(2) Uani 1 1 d U
H16 H -0.0191 -0.1336 0.5142 0.076 Uiso 1 1 calc R
C17 C 0.2382(13) -0.1207(6) 0.5110(4) 0.065(2) Uani 1 1 d U
H17 H 0.2620 -0.1238 0.5587 0.078 Uiso 1 1 calc R
C18 C 0.3748(12) -0.1119(6) 0.4707(4) 0.0606(19) Uani 1 1 d U
H18 H 0.4891 -0.1110 0.4902 0.073 Uiso 1 1 calc R
C19 C 0.3413(10) -0.1039(5) 0.3982(3) 0.0456(15) Uani 1 1 d U
C20 C 0.4416(9) -0.0887(5) 0.2907(3) 0.0405(14) Uani 1 1 d .
H20 H 0.5342 -0.0831 0.2627 0.049 Uiso 1 1 calc R
C21 C 0.5957(6) 0.2697(4) 0.0773(3) 0.0249(10) Uani 1 1 d .
C22 C 0.5299(6) 0.3652(4) 0.1309(3) 0.0249(10) Uani 1 1 d .
C23 C 0.5011(7) 0.3709(4) 0.2025(3) 0.0260(10) Uani 1 1 d .
H23 H 0.5295 0.3165 0.2194 0.031 Uiso 1 1 calc R
C24 C 0.4287(7) 0.4586(4) 0.2505(3) 0.0275(11) Uani 1 1 d .
C25 C 0.3950(9) 0.4681(5) 0.3248(3) 0.0400(14) Uani 1 1 d .
H25 H 0.4225 0.4154 0.3437 0.048 Uiso 1 1 calc R
C26 C 0.3219(9) 0.5547(5) 0.3690(4) 0.0454(15) Uani 1 1 d .
H26 H 0.2997 0.5607 0.4176 0.054 Uiso 1 1 calc R
C27 C 0.2806(8) 0.6344(4) 0.3404(4) 0.0431(15) Uani 1 1 d .
H27 H 0.2307 0.6926 0.3707 0.052 Uiso 1 1 calc R
C28 C 0.3119(8) 0.6283(4) 0.2694(4) 0.0424(14) Uani 1 1 d .
H28 H 0.2847 0.6823 0.2518 0.051 Uiso 1 1 calc R
C29 C 0.3864(7) 0.5391(4) 0.2222(3) 0.0313(11) Uani 1 1 d .
C30 C 0.4830(7) 0.4495(4) 0.1083(3) 0.0312(11) Uani 1 1 d .
H30 H 0.5031 0.4461 0.0598 0.037 Uiso 1 1 calc R
C31 C 0.0877(6) 0.2055(3) 0.1342(2) 0.0167(8) Uani 1 1 d .
C32 C 0.0311(6) 0.3143(3) 0.1483(2) 0.0166(8) Uani 1 1 d .
C33 C -0.0215(6) 0.3705(3) 0.2166(2) 0.0185(9) Uani 1 1 d .
H33 H -0.0239 0.3409 0.2542 0.022 Uiso 1 1 calc R
C34 C -0.0718(6) 0.4725(3) 0.2302(3) 0.0197(9) Uani 1 1 d .
C35 C -0.1326(7) 0.5326(4) 0.2992(3) 0.0273(11) Uani 1 1 d .
H35 H -0.1366 0.5056 0.3380 0.033 Uiso 1 1 calc R
C36 C -0.1852(7) 0.6300(4) 0.3085(3) 0.0310(11) Uani 1 1 d .
H36 H -0.2260 0.6686 0.3537 0.037 Uiso 1 1 calc R
C37 C -0.1784(8) 0.6724(4) 0.2508(3) 0.0327(12) Uani 1 1 d .
H37 H -0.2143 0.7390 0.2582 0.039 Uiso 1 1 calc R
C38 C -0.1194(7) 0.6169(4) 0.1835(3) 0.0280(11) Uani 1 1 d .
H38 H -0.1135 0.6463 0.1459 0.034 Uiso 1 1 calc R
C39 C -0.0675(6) 0.5148(3) 0.1715(2) 0.0178(9) Uani 1 1 d .
C40 C 0.0308(5) 0.3619(3) 0.0925(2) 0.0161(8) Uani 1 1 d .
C41 C 0.0799(6) 0.3039(3) 0.0149(3) 0.0199(9) Uani 1 1 d .
Co1 Co 0.0000 0.5000 0.0000 0.01910(18) Uani 1 2 d S
Dy1 Dy 0.88688(2) -0.037533(14) 0.078503(10) 0.01294(6) Uani 1 1 d .
Dy2 Dy 0.42071(2) 0.055967(15) 0.095825(11) 0.01472(6) Uani 1 1 d .
N1 N 0.8122(7) 0.3262(4) 0.4084(3) 0.0394(12) Uani 1 1 d .
N2 N 0.4774(8) -0.0963(5) 0.3571(3) 0.0533(16) Uani 1 1 d .
N3 N 0.4131(6) 0.5325(3) 0.1501(3) 0.0324(10) Uani 1 1 d .
N4 N -0.0133(5) 0.4586(3) 0.1032(2) 0.0174(7) Uani 1 1 d .
O1 O 0.4979(4) 0.1381(3) 0.22982(18) 0.0250(7) Uani 1 1 d .
O2 O 0.7062(4) 0.0439(2) 0.17570(18) 0.0231(7) Uani 1 1 d .
O3 O 0.3683(5) -0.0782(3) 0.1471(2) 0.0272(7) Uani 1 1 d .
O4 O 0.0893(5) -0.0553(3) 0.1684(2) 0.0324(8) Uani 1 1 d .
O5 O 0.6135(4) 0.1928(3) 0.10021(19) 0.0244(7) Uani 1 1 d .
O6 O 0.6238(7) 0.2668(3) 0.0134(2) 0.0455(11) Uani 1 1 d .
O7 O 0.2464(4) 0.1930(3) 0.1295(2) 0.0304(8) Uani 1 1 d .
O8 O -0.0272(4) 0.1362(2) 0.13149(18) 0.0213(7) Uani 1 1 d .
O9 O 0.0748(5) 0.2066(2) -0.00368(19) 0.0253(7) Uani 1 1 d .
O10 O 0.1202(5) 0.3562(3) -0.02557(19) 0.0269(8) Uani 1 1 d .
O11 O 0.5959(4) -0.0697(2) 0.02599(17) 0.0163(6) Uani 1 1 d .
H111 H 0.5438 -0.1278 0.0223 0.024 Uiso 1 1 d R
O12 O 0.7286(5) -0.1672(3) 0.1306(2) 0.0308(8) Uani 1 1 d .
H121 H 0.7381 -0.2301 0.1040 0.046 Uiso 1 1 d R
H122 H 0.7773 -0.1551 0.1742 0.046 Uiso 1 1 d R
O13 O 0.1601(4) -0.0288(2) 0.02415(16) 0.0147(6) Uani 1 1 d .
H131 H 0.1862 -0.0917 0.0070 0.022 Uiso 1 1 d R
O14 O 0.2307(5) 0.5883(3) 0.0425(2) 0.0362(9) Uani 1 1 d .
H141 H 0.2902 0.5855 0.0808 0.054 Uiso 1 1 d R
H142 H 0.2787 0.6333 0.0263 0.054 Uiso 1 1 d R

loop_
_atom_site_aniso_label
_atom_site_aniso_U_11
_atom_site_aniso_U_22
_atom_site_aniso_U_33
_atom_site_aniso_U_23
_atom_site_aniso_U_13
_atom_site_aniso_U_12
C1 0.028(2) 0.021(2) 0.016(2) 0.0068(18) 0.0023(18) 0.0020(19)
C2 0.033(3) 0.022(2) 0.014(2) 0.0065(18) 0.0035(19) 0.001(2)
C3 0.029(3) 0.025(2) 0.020(2) 0.0073(19) 0.0048(19) 0.003(2)
C4 0.029(3) 0.033(3) 0.021(2) 0.011(2) 0.000(2) -0.002(2)
C5 0.030(3) 0.056(4) 0.033(3) 0.012(3) 0.003(2) 0.001(3)
C6 0.039(4) 0.079(5) 0.040(3) 0.024(3) 0.005(3) 0.004(3)
C7 0.058(4) 0.061(4) 0.031(3) 0.012(3) -0.005(3) -0.015(4)
C8 0.048(4) 0.046(3) 0.027(3) 0.002(3) -0.012(3) -0.002(3)
C9 0.038(3) 0.028(3) 0.022(2) 0.006(2) -0.004(2) 0.000(2)
C10 0.032(3) 0.034(3) 0.021(2) 0.002(2) 0.002(2) 0.014(2)
C11 0.028(2) 0.022(2) 0.020(2) 0.0114(18) -0.0003(19) 0.0003(19)
C12 0.035(3) 0.023(2) 0.019(2) 0.0090(18) 0.000(2) 0.000(2)
C13 0.045(3) 0.029(3) 0.025(3) 0.014(2) 0.005(2) 0.006(2)
C14 0.069(4) 0.025(3) 0.022(3) 0.008(2) 0.009(3) 0.004(3)
C15 0.081(4) 0.049(3) 0.043(3) 0.021(3) 0.023(3) 0.006(3)
C16 0.095(4) 0.053(3) 0.050(3) 0.024(3) 0.026(3) 0.006(3)
C17 0.101(5) 0.058(3) 0.041(3) 0.025(3) 0.004(3) -0.006(3)
C18 0.086(4) 0.050(3) 0.047(3) 0.023(3) -0.016(3) -0.012(3)
C19 0.072(4) 0.035(3) 0.033(3) 0.018(2) -0.010(3) -0.009(3)
C20 0.047(4) 0.043(3) 0.038(3) 0.025(3) -0.002(3) -0.002(3)
C21 0.019(2) 0.026(2) 0.030(2) 0.012(2) -0.0057(19) -0.0089(19)
C22 0.017(2) 0.026(2) 0.031(3) 0.011(2) -0.0074(19) -0.0060(19)
C23 0.027(3) 0.022(2) 0.030(3) 0.012(2) -0.004(2) 0.001(2)
C24 0.027(3) 0.026(2) 0.027(2) 0.007(2) -0.005(2) -0.001(2)
C25 0.052(4) 0.035(3) 0.037(3) 0.016(3) 0.005(3) 0.011(3)
C26 0.047(4) 0.041(3) 0.042(3) 0.004(3) 0.005(3) 0.007(3)
C27 0.039(3) 0.026(3) 0.052(4) -0.003(3) 0.001(3) 0.008(2)
C28 0.044(4) 0.024(3) 0.057(4) 0.011(3) 0.000(3) 0.004(2)
C29 0.028(3) 0.023(2) 0.043(3) 0.011(2) -0.001(2) -0.001(2)
C30 0.030(3) 0.033(3) 0.036(3) 0.020(2) -0.004(2) -0.004(2)
C31 0.020(2) 0.0160(19) 0.0149(19) 0.0063(16) -0.0013(16) 0.0022(17)
C32 0.013(2) 0.0144(19) 0.021(2) 0.0058(17) -0.0007(16) -0.0026(16)
C33 0.019(2) 0.021(2) 0.019(2) 0.0124(18) 0.0001(17) -0.0003(17)
C34 0.021(2) 0.016(2) 0.020(2) 0.0029(17) 0.0029(18) -0.0003(17)
C35 0.035(3) 0.028(2) 0.019(2) 0.0075(19) 0.004(2) -0.001(2)
C36 0.039(3) 0.026(2) 0.024(2) 0.001(2) 0.008(2) 0.005(2)
C37 0.050(3) 0.018(2) 0.028(3) 0.003(2) 0.008(2) 0.015(2)
C38 0.042(3) 0.019(2) 0.023(2) 0.0059(19) 0.004(2) 0.009(2)
C39 0.016(2) 0.0163(19) 0.020(2) 0.0054(17) -0.0018(17) 0.0018(16)
C40 0.0119(19) 0.0171(19) 0.019(2) 0.0065(17) -0.0019(16) -0.0033(16)
C41 0.021(2) 0.018(2) 0.023(2) 0.0092(18) 0.0063(18) 0.0064(18)
Co1 0.0258(5) 0.0142(4) 0.0196(4) 0.0081(3) 0.0035(3) 0.0026(3)
Dy1 0.01220(10) 0.01426(10) 0.01336(10) 0.00591(7) 0.00131(7) 0.00071(7)
Dy2 0.01270(10) 0.01753(10) 0.01543(10) 0.00736(8) 0.00110(7) 0.00215(8)
N1 0.050(3) 0.035(2) 0.024(2) -0.003(2) -0.006(2) 0.012(2)
N2 0.057(4) 0.060(3) 0.047(3) 0.034(3) -0.037(3) -0.021(3)
N3 0.029(2) 0.028(2) 0.042(3) 0.018(2) -0.010(2) -0.0028(19)
N4 0.0203(19) 0.0160(17) 0.0159(17) 0.0055(14) -0.0005(14) 0.0014(15)
O1 0.0196(17) 0.0338(18) 0.0202(16) 0.0076(14) -0.0036(13) 0.0053(14)
O2 0.0259(17) 0.0221(16) 0.0205(16) 0.0047(13) 0.0088(14) 0.0019(14)
O3 0.0255(18) 0.0352(19) 0.0282(18) 0.0201(16) 0.0044(15) 0.0004(15)
O4 0.029(2) 0.050(2) 0.0238(18) 0.0183(17) 0.0037(15) 0.0144(17)
O5 0.0190(16) 0.0239(16) 0.0300(18) 0.0091(14) 0.0010(14) -0.0024(13)
O6 0.080(3) 0.0268(19) 0.033(2) 0.0133(17) 0.015(2) -0.006(2)
O7 0.0180(17) 0.0222(17) 0.047(2) 0.0065(16) 0.0005(16) 0.0049(14)
O8 0.0268(17) 0.0150(14) 0.0230(16) 0.0067(13) 0.0070(14) 0.0014(13)
O9 0.0347(19) 0.0142(14) 0.0259(17) 0.0037(13) 0.0096(15) 0.0028(14)
O10 0.042(2) 0.0192(15) 0.0241(17) 0.0111(13) 0.0138(16) 0.0097(15)
O11 0.0145(14) 0.0171(14) 0.0204(15) 0.0111(12) 0.0002(12) -0.0015(12)
O12 0.039(2) 0.0301(18) 0.0279(18) 0.0151(15) 0.0043(16) 0.0035(16)
O13 0.0125(14) 0.0158(14) 0.0164(14) 0.0070(12) -0.0026(11) 0.0003(11)
O14 0.039(2) 0.035(2) 0.042(2) 0.0260(18) -0.0061(18) -0.0093(17)

loop_
_atom_type_symbol
_atom_type_description
_atom_type_scat_dispersion_real
_atom_type_scat_dispersion_imag
_atom_type_scat_source
C C 0.0033 0.0016 'International Tables Vol C Tables 4.2.6.8 and 6.1.1.4'
H H 0.0000 0.0000 'International Tables Vol C Tables 4.2.6.8 and 6.1.1.4'
N N 0.0061 0.0033 'International Tables Vol C Tables 4.2.6.8 and 6.1.1.4'
O O 0.0106 0.0060 'International Tables Vol C Tables 4.2.6.8 and 6.1.1.4'
Co Co 0.3494 0.9721 'International Tables Vol C Tables 4.2.6.8 and 6.1.1.4'
Dy Dy -0.1892 4.4098 'International Tables Vol C Tables 4.2.6.8 and 6.1.1.4'

loop_
_geom_angle_atom_site_label_1
_geom_angle_atom_site_label_2
_geom_angle_atom_site_label_3
_geom_angle
_geom_angle_site_symmetry_1
_geom_angle_site_symmetry_3
O2 C1 O1 120.6(4) . .
O2 C1 C2 121.7(4) . .
O1 C1 C2 117.7(4) . .
O2 C1 Dy2 65.6(3) . .
O1 C1 Dy2 57.1(2) . .
C2 C1 Dy2 162.5(3) . .
C3 C2 C10 118.4(5) . .
C3 C2 C1 123.0(4) . .
C10 C2 C1 118.5(5) . .
C2 C3 C4 119.0(5) . .
C2 C3 H3 120.5 . .
C4 C3 H3 120.5 . .
C5 C4 C3 123.1(5) . .
C5 C4 C9 118.6(5) . .
C3 C4 C9 118.3(5) . .
C6 C5 C4 120.2(6) . .
C6 C5 H5 119.9 . .
C4 C5 H5 119.9 . .
C5 C6 C7 120.8(6) . .
C5 C6 H6 119.6 . .
C7 C6 H6 119.6 . .
C8 C7 C6 121.0(6) . .
C8 C7 H7 119.5 . .
C6 C7 H7 119.5 . .
C7 C8 C9 119.6(6) . .
C7 C8 H8 120.2 . .
C9 C8 H8 120.2 . .
N1 C9 C4 122.2(5) . .
N1 C9 C8 118.0(5) . .
C4 C9 C8 119.8(5) . .
N1 C10 C2 124.8(5) . .
N1 C10 H10 117.6 . .
C2 C10 H10 117.6 . .
O4 C11 O3 125.5(4) . .
O4 C11 C12 116.5(4) . .
O3 C11 C12 117.9(4) . .
C13 C12 C20 119.8(5) . .
C13 C12 C11 119.9(5) . .
C20 C12 C11 120.3(5) . .
C12 C13 C14 118.1(6) . .
C12 C13 H13 121.0 . .
C14 C13 H13 121.0 . .
C19 C14 C13 118.2(6) . .
C19 C14 C15 120.7(6) . .
C13 C14 C15 121.1(7) . .
C16 C15 C14 118.1(8) . .
C16 C15 H15 120.9 . .
C14 C15 H15 120.9 . .
C17 C16 C15 121.0(8) . .
C17 C16 H16 119.5 . .
C15 C16 H16 119.5 . .
C16 C17 C18 123.0(8) . .
C16 C17 H17 118.5 . .
C18 C17 H17 118.5 . .
C17 C18 C19 119.4(8) . .
C17 C18 H18 120.3 . .
C19 C18 H18 120.3 . .
N2 C19 C14 122.4(5) . .
N2 C19 C18 119.8(7) . .
C14 C19 C18 117.8(7) . .
N2 C20 C12 123.4(6) . .
N2 C20 H20 118.3 . .
C12 C20 H20 118.3 . .
O6 C21 O5 123.0(5) . .
O6 C21 C22 120.3(5) . .
O5 C21 C22 116.6(4) . .
C23 C22 C30 117.3(5) . .
C23 C22 C21 121.2(5) . .
C30 C22 C21 121.3(5) . .
C22 C23 C24 120.3(5) . .
C22 C23 H23 119.8 . .
C24 C23 H23 119.8 . .
C23 C24 C29 117.9(5) . .
C23 C24 C25 122.6(5) . .
C29 C24 C25 119.5(5) . .
C26 C25 C24 120.3(6) . .
C26 C25 H25 119.9 . .
C24 C25 H25 119.9 . .
C25 C26 C27 119.8(6) . .
C25 C26 H26 120.1 . .
C27 C26 H26 120.1 . .
C28 C27 C26 121.6(6) . .
C28 C27 H27 119.2 . .
C26 C27 H27 119.2 . .
C27 C28 C29 119.8(6) . .
C27 C28 H28 120.1 . .
C29 C28 H28 120.1 . .
N3 C29 C24 121.6(5) . .
N3 C29 C28 119.3(5) . .
C24 C29 C28 119.1(5) . .
N3 C30 C22 125.1(5) . .
N3 C30 H30 117.4 . .
C22 C30 H30 117.4 . .
O7 C31 O8 125.1(4) . .
O7 C31 C32 117.4(4) . .
O8 C31 C32 117.4(4) . .
C33 C32 C40 117.9(4) . .
C33 C32 C31 120.4(4) . .
C40 C32 C31 121.8(4) . .
C32 C33 C34 120.4(4) . .
C32 C33 H33 119.8 . .
C34 C33 H33 119.8 . .
C33 C34 C39 118.3(4) . .
C33 C34 C35 122.6(4) . .
C39 C34 C35 119.1(4) . .
C36 C35 C34 120.2(5) . .
C36 C35 H35 119.9 . .
C34 C35 H35 119.9 . .
C35 C36 C37 120.7(5) . .
C35 C36 H36 119.7 . .
C37 C36 H36 119.7 . .
C38 C37 C36 120.9(5) . .
C38 C37 H37 119.6 . .
C36 C37 H37 119.6 . .
C37 C38 C39 119.8(5) . .
C37 C38 H38 120.1 . .
C39 C38 H38 120.1 . .
N4 C39 C38 119.5(4) . .
N4 C39 C34 121.2(4) . .
C38 C39 C34 119.3(4) . .
N4 C40 C32 123.8(4) . .
N4 C40 C41 115.0(4) . .
C32 C40 C41 121.2(4) . .
O10 C41 O9 125.5(4) . .
O10 C41 C40 117.8(4) . .
O9 C41 C40 116.7(4) . .
O14 Co1 O14 180.0(2) 2_565 .
O14 Co1 O10 93.74(15) 2_565 2_565
O14 Co1 O10 86.26(15) . 2_565
O14 Co1 O10 86.26(15) 2_565 .
O14 Co1 O10 93.74(15) . .
O10 Co1 O10 180.000(1) 2_565 .
O14 Co1 N4 90.60(15) 2_565 2_565
O14 Co1 N4 89.40(15) . 2_565
O10 Co1 N4 76.12(13) 2_565 2_565
O10 Co1 N4 103.88(13) . 2_565
O14 Co1 N4 89.40(15) 2_565 .
O14 Co1 N4 90.60(15) . .
O10 Co1 N4 103.88(13) 2_565 .
O10 Co1 N4 76.12(13) . .
N4 Co1 N4 180.00(16) 2_565 .
O8 Dy1 O9 153.19(12) 1_655 2_655
O8 Dy1 O4 83.56(14) 1_655 1_655
O9 Dy1 O4 89.61(14) 2_655 1_655
O8 Dy1 O11 113.55(12) 1_655 .
O9 Dy1 O11 85.78(12) 2_655 .
O4 Dy1 O11 146.98(12) 1_655 .
O8 Dy1 O2 69.60(11) 1_655 .
O9 Dy1 O2 136.31(11) 2_655 .
O4 Dy1 O2 88.58(12) 1_655 .
O11 Dy1 O2 72.91(11) . .
O8 Dy1 O13 78.96(11) 1_655 1_655
O9 Dy1 O13 74.26(11) 2_655 1_655
O4 Dy1 O13 77.53(11) 1_655 1_655
O11 Dy1 O13 131.72(10) . 1_655
O2 Dy1 O13 146.87(11) . 1_655
O8 Dy1 O13 76.85(11) 1_655 2_655
O9 Dy1 O13 95.23(11) 2_655 2_655
O4 Dy1 O13 145.53(12) 1_655 2_655
O11 Dy1 O13 67.49(10) . 2_655
O2 Dy1 O13 110.16(11) . 2_655
O13 Dy1 O13 71.11(11) 1_655 2_655
O8 Dy1 O12 131.73(11) 1_655 .
O9 Dy1 O12 70.54(12) 2_655 .
O4 Dy1 O12 75.93(13) 1_655 .
O11 Dy1 O12 71.71(11) . .
O2 Dy1 O12 66.72(11) . .
O13 Dy1 O12 135.51(11) 1_655 .
O13 Dy1 O12 137.63(11) 2_655 .
O8 Dy1 Dy2 84.27(9) 1_655 .
O9 Dy1 Dy2 119.03(10) 2_655 .
O4 Dy1 Dy2 130.37(9) 1_655 .
O11 Dy1 Dy2 34.56(7) . .
O2 Dy1 Dy2 42.31(9) . .
O13 Dy1 Dy2 145.50(7) 1_655 .
O13 Dy1 Dy2 75.84(7) 2_655 .
O12 Dy1 Dy2 77.19(9) . .
O8 Dy1 Dy2 104.86(9) 1_655 2_655
O9 Dy1 Dy2 79.91(10) 2_655 2_655
O4 Dy1 Dy2 169.29(9) 1_655 2_655
O11 Dy1 Dy2 35.09(7) . 2_655
O2 Dy1 Dy2 100.47(9) . 2_655
O13 Dy1 Dy2 97.36(7) 1_655 2_655
O13 Dy1 Dy2 35.37(7) 2_655 2_655
O12 Dy1 Dy2 102.28(9) . 2_655
Dy2 Dy1 Dy2 58.20(2) . 2_655
O8 Dy1 Dy1 75.07(8) 1_655 2_755
O9 Dy1 Dy1 83.68(9) 2_655 2_755
O4 Dy1 Dy1 112.08(9) 1_655 2_755
O11 Dy1 Dy1 99.89(7) . 2_755
O2 Dy1 Dy1 136.51(8) . 2_755
O13 Dy1 Dy1 35.68(7) 1_655 2_755
O13 Dy1 Dy1 35.43(7) 2_655 2_755
O12 Dy1 Dy1 153.19(8) . 2_755
Dy2 Dy1 Dy1 110.75(2) . 2_755
Dy2 Dy1 Dy1 64.901(17) 2_655 2_755
O7 Dy2 O5 78.50(12) . .
O7 Dy2 O11 161.27(13) . .
O5 Dy2 O11 93.66(11) . .
O7 Dy2 O3 116.91(13) . .
O5 Dy2 O3 143.71(13) . .
O11 Dy2 O3 79.36(11) . .
O7 Dy2 O13 81.54(12) . .
O5 Dy2 O13 136.75(12) . .
O11 Dy2 O13 93.21(10) . .
O3 Dy2 O13 79.47(12) . .
O7 Dy2 O11 87.26(13) . 2_655
O5 Dy2 O11 73.19(12) . 2_655
O11 Dy2 O11 74.14(12) . 2_655
O3 Dy2 O11 136.03(11) . 2_655
O13 Dy2 O11 67.86(10) . 2_655
O7 Dy2 O1 76.26(13) . .
O5 Dy2 O1 77.44(12) . .
O11 Dy2 O1 118.98(11) . .
O3 Dy2 O1 75.25(12) . .
O13 Dy2 O1 133.54(11) . .
O11 Dy2 O1 148.65(11) 2_655 .
O7 Dy2 O2 123.54(12) . .
O5 Dy2 O2 72.66(12) . .
O11 Dy2 O2 68.68(10) . .
O3 Dy2 O2 71.64(11) . .
O13 Dy2 O2 148.07(10) . .
O11 Dy2 O2 126.77(10) 2_655 .
O1 Dy2 O2 50.87(10) . .
O7 Dy2 C1 98.56(14) . .
O5 Dy2 C1 69.45(13) . .
O11 Dy2 C1 94.45(12) . .
O3 Dy2 C1 75.60(13) . .
O13 Dy2 C1 152.03(12) . .
O11 Dy2 C1 140.06(12) 2_655 .
O1 Dy2 C1 25.68(12) . .
O2 Dy2 C1 25.78(11) . .
O7 Dy2 Dy2 123.86(11) . 2_655
O5 Dy2 Dy2 81.76(9) . 2_655
O11 Dy2 Dy2 37.51(8) . 2_655
O3 Dy2 Dy2 109.94(9) . 2_655
O13 Dy2 Dy2 78.24(7) . 2_655
O11 Dy2 Dy2 36.63(7) 2_655 2_655
O1 Dy2 Dy2 147.26(8) . 2_655
O2 Dy2 Dy2 98.82(7) . 2_655
C1 Dy2 Dy2 122.24(9) . 2_655
O7 Dy2 Dy1 147.92(9) . .
O5 Dy2 Dy1 70.84(9) . .
O11 Dy2 Dy1 34.85(8) . .
O3 Dy2 Dy1 84.64(9) . .
O13 Dy2 Dy1 127.87(7) . .
O11 Dy2 Dy1 92.66(8) 2_655 .
O1 Dy2 Dy1 87.86(8) . .
O2 Dy2 Dy1 37.52(7) . .
C1 Dy2 Dy1 62.21(9) . .
Dy2 Dy2 Dy1 61.34(3) 2_655 .
O7 Dy2 Dy1 72.52(10) . 2_655
O5 Dy2 Dy1 100.75(9) . 2_655
O11 Dy2 Dy1 92.60(8) . 2_655
O3 Dy2 Dy1 115.02(9) . 2_655
O13 Dy2 Dy1 36.28(7) . 2_655
O11 Dy2 Dy1 34.58(7) 2_655 2_655
O1 Dy2 Dy1 148.40(8) . 2_655
O2 Dy2 Dy1 159.22(7) . 2_655
C1 Dy2 Dy1 168.25(9) . 2_655
Dy2 Dy2 Dy1 60.46(2) 2_655 2_655
Dy1 Dy2 Dy1 121.80(2) . 2_655
C10 N1 C9 117.3(5) . .
C20 N2 C19 118.1(6) . .
C30 N3 C29 117.7(5) . .
C40 N4 C39 118.4(4) . .
C40 N4 Co1 111.5(3) . .
C39 N4 Co1 129.9(3) . .
C1 O1 Dy2 97.2(3) . .
C1 O2 Dy1 157.8(3) . .
C1 O2 Dy2 88.6(3) . .
Dy1 O2 Dy2 100.17(12) . .
C11 O3 Dy2 118.8(3) . .
C11 O4 Dy1 148.7(3) . 1_455
C21 O5 Dy2 131.4(3) . .
C31 O7 Dy2 137.3(3) . .
C31 O8 Dy1 144.6(3) . 1_455
C41 O9 Dy1 157.1(3) . 2_655
C41 O10 Co1 113.7(3) . .
Dy2 O11 Dy1 110.59(12) . .
Dy2 O11 Dy2 105.86(12) . 2_655
Dy1 O11 Dy2 110.33(12) . 2_655
Dy2 O11 H111 105.2 . .
Dy1 O11 H111 117.3 . .
Dy2 O11 H111 106.9 2_655 .
Dy1 O12 H121 112.1 . .
Dy1 O12 H122 105.4 . .
H121 O12 H122 110.3 . .
Dy2 O13 Dy1 122.75(12) . 1_455
Dy2 O13 Dy1 108.35(11) . 2_655
Dy1 O13 Dy1 108.89(11) 1_455 2_655
Dy2 O13 H131 102.4 . .
Dy1 O13 H131 104.7 1_455 .
Dy1 O13 H131 108.9 2_655 .
Co1 O14 H141 123.1 . .
Co1 O14 H142 126.7 . .
H141 O14 H142 110.2 . .

loop_
_geom_bond_atom_site_label_1
_geom_bond_atom_site_label_2
_geom_bond_distance
_geom_bond_site_symmetry_2
C1 O2 1.258(5) .
C1 O1 1.263(6) .
C1 C2 1.501(7) .
C1 Dy2 2.892(5) .
C2 C3 1.369(7) .
C2 C10 1.420(7) .
C3 C4 1.415(7) .
C3 H3 0.9300 .
C4 C5 1.413(8) .
C4 C9 1.416(7) .
C5 C6 1.364(9) .
C5 H5 0.9300 .
C6 C7 1.405(10) .
C6 H6 0.9300 .
C7 C8 1.352(10) .
C7 H7 0.9300 .
C8 C9 1.421(7) .
C8 H8 0.9300 .
C9 N1 1.372(7) .
C10 N1 1.311(7) .
C10 H10 0.9300 .
C11 O4 1.242(6) .
C11 O3 1.258(6) .
C11 C12 1.500(6) .
C12 C13 1.366(7) .
C12 C20 1.412(8) .
C13 C14 1.423(7) .
C13 H13 0.9300 .
C14 C19 1.408(10) .
C14 C15 1.430(9) .
C15 C16 1.383(11) .
C15 H15 0.9300 .
C16 C17 1.351(12) .
C16 H16 0.9300 .
C17 C18 1.360(11) .
C17 H17 0.9300 .
C18 C19 1.429(9) .
C18 H18 0.9300 .
C19 N2 1.363(9) .
C20 N2 1.314(8) .
C20 H20 0.9300 .
C21 O6 1.235(6) .
C21 O5 1.271(6) .
C21 C22 1.498(7) .
C22 C23 1.371(7) .
C22 C30 1.408(7) .
C23 C24 1.408(7) .
C23 H23 0.9300 .
C24 C29 1.415(7) .
C24 C25 1.419(8) .
C25 C26 1.374(8) .
C25 H25 0.9300 .
C26 C27 1.405(9) .
C26 H26 0.9300 .
C27 C28 1.365(9) .
C27 H27 0.9300 .
C28 C29 1.422(8) .
C28 H28 0.9300 .
C29 N3 1.375(7) .
C30 N3 1.312(7) .
C30 H30 0.9300 .
C31 O7 1.244(6) .
C31 O8 1.248(5) .
C31 C32 1.509(6) .
C32 C33 1.371(6) .
C32 C40 1.415(6) .
C33 C34 1.407(6) .
C33 H33 0.9300 .
C34 C39 1.418(6) .
C34 C35 1.420(6) .
C35 C36 1.364(7) .
C35 H35 0.9300 .
C36 C37 1.402(8) .
C36 H36 0.9300 .
C37 C38 1.373(7) .
C37 H37 0.9300 .
C38 C39 1.415(6) .
C38 H38 0.9300 .
C39 N4 1.376(6) .
C40 N4 1.330(6) .
C40 C41 1.510(6) .
C41 O10 1.251(6) .
C41 O9 1.254(5) .
Co1 O14 2.056(4) 2_565
Co1 O14 2.056(4) .
Co1 O10 2.130(3) 2_565
Co1 O10 2.130(3) .
Co1 N4 2.221(4) 2_565
Co1 N4 2.221(4) .
Dy1 O8 2.295(3) 1_655
Dy1 O9 2.322(3) 2_655
Dy1 O4 2.323(4) 1_655
Dy1 O11 2.353(3) .
Dy1 O2 2.385(3) .
Dy1 O13 2.409(3) 1_655
Dy1 O13 2.424(3) 2_655
Dy1 O12 2.585(4) .
Dy1 Dy2 3.8545(10) .
Dy1 Dy2 3.8876(12) 2_655
Dy1 Dy1 3.9318(11) 2_755
Dy2 O7 2.291(3) .
Dy2 O5 2.302(3) .
Dy2 O11 2.336(3) .
Dy2 O3 2.368(3) .
Dy2 O13 2.371(3) .
Dy2 O11 2.384(3) 2_655
Dy2 O1 2.448(3) .
Dy2 O2 2.636(4) .
Dy2 Dy2 3.7655(12) 2_655
Dy2 Dy1 3.8876(12) 2_655
O4 Dy1 2.323(4) 1_455
O8 Dy1 2.295(3) 1_455
O9 Dy1 2.322(3) 2_655
O11 Dy2 2.384(3) 2_655
O11 H111 0.8499 .
O12 H121 0.8501 .
O12 H122 0.8500 .
O13 Dy1 2.409(3) 1_455
O13 Dy1 2.424(3) 2_655
O13 H131 0.8500 .
O14 H141 0.8500 .
O14 H142 0.8499 .

loop_
_geom_hbond_atom_site_label_D
_geom_hbond_atom_site_label_H
_geom_hbond_atom_site_label_A
_geom_hbond_distance_DH
_geom_hbond_distance_HA
_geom_hbond_distance_DA
_geom_hbond_angle_DHA
_geom_hbond_site_symmetry_A
O11 H111 O6 0.85 2.13 2.953(5) 163.9 2_655
O12 H121 O10 0.85 2.25 3.029(5) 152.4 2_655
O13 H131 O9 0.85 2.47 2.856(4) 108.6 2
O13 H131 O8 0.85 2.70 2.934(4) 97.3 2
O14 H141 N3 0.85 1.92 2.742(6) 161.7 .
O14 H142 O6 0.85 1.91 2.756(5) 177.0 2_665
